data_4500887
loop_
_publ_author_name
'Coles, Martyn P.'
'Stokes, Francesca A.'
'Kingsbury, Benjamin F. K.'
'Day, Benjamin M.'
'Hitchcock, Peter B.'

_publ_section_title
;
 Planar Chirality and Helical Polymers: Ferrocenyl-Substituted
 Amidinium--Carboxylate Salts
;
_journal_issue 7
_journal_name_full 'Crystal Growth &amp; Design'
_journal_page_first 3206
_journal_paper_doi 10.1021/cg200451c
_journal_volume 11
_journal_year 2011
_chemical_compound_source 'synthesis as described'
_chemical_formula_moiety 'C23 H33 Fe N2, C5 H9 O2'
_chemical_formula_sum 'C28 H42 Fe N2 O2'
_chemical_formula_weight 494.49
_chemical_name_systematic
;
 ?
;
_space_group_IT_number 2
_symmetry_cell_setting triclinic
_symmetry_Int_Tables_number 2
_symmetry_space_group_name_Hall '-P 1'
_symmetry_space_group_name_H-M 'P -1'
_atom_sites_solution_hydrogens geom
_atom_sites_solution_primary direct
_atom_sites_solution_secondary difmap
_audit_conform_dict_location ftp://ftp.iucr.org/pub/cif_core.dic
_audit_conform_dict_name cif_core.dic
_audit_conform_dict_version 2.2
_audit_creation_date 2007-04-26T15:07:25-00:00
_audit_creation_method 'WinGX routine CIF_UPDATE'
_cell_angle_alpha 88.804(1)
_cell_angle_beta 79.869(1)
_cell_angle_gamma 69.421(1)
_cell_formula_units_Z 2
_cell_length_a 9.6024(2)
_cell_length_b 11.2793(2)
_cell_length_c 13.0451(3)
_cell_measurement_reflns_used 10380
_cell_measurement_temperature 173(2)
_cell_measurement_theta_max 26.022
_cell_measurement_theta_min 3.395
_cell_measurement_wavelength 0.71073
_cell_volume 1300.82(5)
_computing_cell_refinement 'HKL Scalepack (Otwinowski & Minor 1997)'
_computing_data_collection 'Collect (Nonius BV, 1997-2000)'
_computing_data_reduction 'HKL Denzo and Scalepack (Otwinowski & Minor 1997)'
_computing_molecular_graphics 'Ortep-3 for Windows (Farrugia, 1997)'
_computing_publication_material 'WinGX publication routines (Farrugia, 1999)'
_computing_structure_refinement 'SHELXL-97 (Sheldrick, 1997)'
_computing_structure_solution 'SHELXS-97 (Sheldrick, 1997)'
_diffrn_ambient_temperature 173(2)
_diffrn_detector 'CCD plate'
_diffrn_measured_fraction_theta_full 0.987
_diffrn_measured_fraction_theta_max 0.987
_diffrn_measurement_device '95mm CCD camera on \k-goniostat'
_diffrn_measurement_device_type KappaCCD
_diffrn_measurement_method 'CCD rotation images, thick slices'
_diffrn_orient_matrix_type 'by Nonius Collect from scalepack cell'
_diffrn_orient_matrix_UB_11 0.257408E-1
_diffrn_orient_matrix_UB_12 -0.296567E-1
_diffrn_orient_matrix_UB_13 0.693766E-1
_diffrn_orient_matrix_UB_21 0.104552
_diffrn_orient_matrix_UB_22 -0.530034E-1
_diffrn_orient_matrix_UB_23 -0.347398E-1
_diffrn_orient_matrix_UB_31 0.345723E-1
_diffrn_orient_matrix_UB_32 0.72782E-1
_diffrn_orient_matrix_UB_33 0.7483E-2
_diffrn_radiation_monochromator graphite
_diffrn_radiation_probe x-ray
_diffrn_radiation_type MoK\a
_diffrn_radiation_wavelength 0.71073
_diffrn_reflns_av_R_equivalents 0.0373
_diffrn_reflns_av_unetI/netI 0.032
_diffrn_reflns_limit_h_max 11
_diffrn_reflns_limit_h_min -10
_diffrn_reflns_limit_k_max 13
_diffrn_reflns_limit_k_min -12
_diffrn_reflns_limit_l_max 16
_diffrn_reflns_limit_l_min -15
_diffrn_reflns_number 19124
_diffrn_reflns_theta_full 26.12
_diffrn_reflns_theta_max 26.12
_diffrn_reflns_theta_min 3.49
_diffrn_source 'Enraf Nonius FR590'
_exptl_absorpt_coefficient_mu 0.606
_exptl_absorpt_correction_T_max 0.8475
_exptl_absorpt_correction_T_min 0.7404
_exptl_absorpt_correction_type multi-scan
_exptl_absorpt_process_details
;
        [c.f. r.h. blessing, acta cryst. (1995), a51, 33-38]
;
_exptl_crystal_colour orange
_exptl_crystal_density_diffrn 1.262
_exptl_crystal_density_method 'not measured'
_exptl_crystal_description prism
_exptl_crystal_F_000 532
_exptl_crystal_size_max 0.4
_exptl_crystal_size_mid 0.3
_exptl_crystal_size_min 0.25
_refine_diff_density_max 0.731
_refine_diff_density_min -0.544
_refine_diff_density_rms 0.056
_refine_ls_extinction_method none
_refine_ls_goodness_of_fit_ref 0.995
_refine_ls_hydrogen_treatment mixed
_refine_ls_matrix_type full
_refine_ls_number_parameters 304
_refine_ls_number_reflns 5105
_refine_ls_number_restraints 30
_refine_ls_restrained_S_all 1.024
_refine_ls_R_factor_all 0.0458
_refine_ls_R_factor_gt 0.0397
_refine_ls_shift/su_max 0.001
_refine_ls_shift/su_mean 0
_refine_ls_structure_factor_coef Fsqd
_refine_ls_weighting_details 'calc w=1/[\s^2^(Fo^2^)+(0.0474P)^2^+1.4040P] where P=(Fo^2^+2Fc^2^)/3'
_refine_ls_weighting_scheme calc
_refine_ls_wR_factor_gt 0.0987
_refine_ls_wR_factor_ref 0.1033
_reflns_number_gt 4595
_reflns_number_total 5105
_reflns_threshold_expression >2sigma(I)
_cod_data_source_file cg200451c_si_002.cif
_cod_data_source_block (2)-apr1307
_cod_database_code 4500887

loop_
_symmetry_equiv_pos_as_xyz
'x, y, z'
'-x, -y, -z'

loop_
_atom_site_label
_atom_site_type_symbol
_atom_site_fract_x
_atom_site_fract_y
_atom_site_fract_z
_atom_site_U_iso_or_equiv
_atom_site_adp_type
_atom_site_occupancy
_atom_site_symmetry_multiplicity
_atom_site_calc_flag
_atom_site_refinement_flags
_atom_site_disorder_assembly
_atom_site_disorder_group
Fe Fe 0.31968(3) 0.11966(3) 0.29619(2) 0.02008(11) Uani 1 1 d . . .
O1 O 0.6180(2) 0.55871(19) 0.23784(14) 0.0463(5) Uani 1 1 d . . .
O2 O 0.6564(2) 0.66432(17) 0.36463(12) 0.0440(5) Uani 1 1 d . . .
N1 N 0.5207(2) 0.35959(17) 0.27403(13) 0.0206(4) Uani 1 1 d . . .
H1X H 0.534(3) 0.427(2) 0.2749(18) 0.020(6) Uiso 1 1 d . . .
N2 N 0.3653(2) 0.42041(16) 0.43319(14) 0.0200(4) Uani 1 1 d . . .
H2X H 0.346(3) 0.398(2) 0.489(2) 0.022(6) Uiso 1 1 d . . .
C1 C 0.4242(2) 0.20801(19) 0.37558(15) 0.0188(4) Uani 1 1 d . . .
C2 C 0.2962(2) 0.1934(2) 0.44277(15) 0.0221(4) Uani 1 1 d . . .
H2 H 0.2107 0.2602 0.4784 0.027 Uiso 1 1 calc R . .
C3 C 0.3194(3) 0.0624(2) 0.44677(16) 0.0241(4) Uani 1 1 d . . .
H3 H 0.252 0.0263 0.4856 0.029 Uiso 1 1 calc R . .
C4 C 0.4598(2) -0.0056(2) 0.38319(16) 0.0243(4) Uani 1 1 d . . .
H4 H 0.5029 -0.0951 0.3721 0.029 Uiso 1 1 calc R . .
C5 C 0.5255(2) 0.08274(19) 0.33881(16) 0.0213(4) Uani 1 1 d . . .
H5 H 0.6199 0.0627 0.2928 0.026 Uiso 1 1 calc R . .
C6 C 0.2459(3) 0.2258(2) 0.17383(19) 0.0363(6) Uani 1 1 d . . .
H6 H 0.2584 0.3038 0.1552 0.044 Uiso 1 1 calc R . .
C7 C 0.3475(3) 0.1034(3) 0.13716(18) 0.0389(6) Uani 1 1 d . . .
H7 H 0.4401 0.0849 0.0893 0.047 Uiso 1 1 calc R . .
C8 C 0.2871(3) 0.0131(3) 0.18427(19) 0.0377(6) Uani 1 1 d . . .
H8 H 0.3322 -0.0764 0.1738 0.045 Uiso 1 1 calc R . .
C9 C 0.1479(3) 0.0799(2) 0.24942(19) 0.0353(6) Uani 1 1 d . . .
H9 H 0.0829 0.0431 0.2903 0.042 Uiso 1 1 calc R . .
C10 C 0.1218(3) 0.2115(2) 0.2434(2) 0.0360(6) Uani 1 1 d . . .
H10 H 0.0366 0.2781 0.2794 0.043 Uiso 1 1 calc R . .
C11 C 0.4403(2) 0.33263(18) 0.35763(15) 0.0182(4) Uani 1 1 d . . .
C12 C 0.5957(2) 0.28009(19) 0.17829(15) 0.0209(4) Uani 1 1 d . . .
H12 H 0.5557 0.2095 0.1776 0.025 Uiso 1 1 calc R . .
C13 C 0.5609(3) 0.3591(2) 0.08314(16) 0.0262(5) Uani 1 1 d . . .
H13A H 0.5958 0.4318 0.0846 0.031 Uiso 1 1 calc R . .
H13B H 0.4504 0.3929 0.0849 0.031 Uiso 1 1 calc R . .
C14 C 0.6406(3) 0.2773(2) -0.01720(17) 0.0328(5) Uani 1 1 d . . .
H14A H 0.599 0.209 -0.0212 0.039 Uiso 1 1 calc R . .
H14B H 0.6206 0.3301 -0.0783 0.039 Uiso 1 1 calc R . .
C15 C 0.8104(3) 0.2189(3) -0.02074(19) 0.0407(6) Uani 1 1 d . . .
H15A H 0.8577 0.163 -0.0843 0.049 Uiso 1 1 calc R . .
H15B H 0.8535 0.287 -0.0244 0.049 Uiso 1 1 calc R . .
C16 C 0.8468(3) 0.1426(3) 0.07452(19) 0.0391(6) Uani 1 1 d . . .
H16A H 0.9574 0.1111 0.0725 0.047 Uiso 1 1 calc R . .
H16B H 0.8147 0.0683 0.0737 0.047 Uiso 1 1 calc R . .
C17 C 0.7663(2) 0.2234(2) 0.17496(17) 0.0289(5) Uani 1 1 d . . .
H17A H 0.7871 0.1703 0.2358 0.035 Uiso 1 1 calc R . .
H17B H 0.8064 0.2925 0.1793 0.035 Uiso 1 1 calc R . .
C18 C 0.3355(2) 0.55723(18) 0.42426(15) 0.0192(4) Uani 1 1 d . . .
H18 H 0.4338 0.5716 0.4062 0.023 Uiso 1 1 calc R . .
C19 C 0.2410(3) 0.6103(2) 0.34009(17) 0.0276(5) Uani 1 1 d . . .
H19A H 0.1455 0.593 0.3561 0.033 Uiso 1 1 calc R . .
H19B H 0.2971 0.568 0.2718 0.033 Uiso 1 1 calc R . .
C20 C 0.2055(3) 0.7535(2) 0.33446(18) 0.0317(5) Uani 1 1 d . . .
H20A H 0.3008 0.7704 0.3139 0.038 Uiso 1 1 calc R . .
H20B H 0.1421 0.7872 0.2808 0.038 Uiso 1 1 calc R . .
C21 C 0.1224(3) 0.8206(2) 0.43979(19) 0.0311(5) Uani 1 1 d . . .
H21A H 0.1044 0.9124 0.4357 0.037 Uiso 1 1 calc R . .
H21B H 0.023 0.81 0.4576 0.037 Uiso 1 1 calc R . .
C22 C 0.2146(3) 0.7664(2) 0.52395(18) 0.0308(5) Uani 1 1 d . . .
H22A H 0.1574 0.8083 0.5921 0.037 Uiso 1 1 calc R . .
H22B H 0.3101 0.784 0.5092 0.037 Uiso 1 1 calc R . .
C23 C 0.2511(3) 0.6233(2) 0.52957(16) 0.0249(5) Uani 1 1 d . . .
H23A H 0.314 0.5899 0.5835 0.03 Uiso 1 1 calc R . .
H23B H 0.1561 0.6057 0.5495 0.03 Uiso 1 1 calc R . .
C24 C 0.6804(3) 0.6256(2) 0.27232(16) 0.0263(5) Uani 1 1 d . A .
C25 C 0.7958(3) 0.6630(2) 0.19269(17) 0.0284(5) Uani 1 1 d D . .
C26 C 0.7590(6) 0.6690(6) 0.0838(4) 0.0539(16) Uiso 0.586(7) 1 d PD A 1
H26A H 0.7465 0.5899 0.0658 0.081 Uiso 0.586(7) 1 calc PR A 1
H26B H 0.8416 0.6806 0.0338 0.081 Uiso 0.586(7) 1 calc PR A 1
H26C H 0.665 0.7404 0.0817 0.081 Uiso 0.586(7) 1 calc PR A 1
C27 C 0.8132(8) 0.7831(6) 0.2207(5) 0.0597(16) Uiso 0.586(7) 1 d PD A 1
H27A H 0.8379 0.7787 0.2907 0.09 Uiso 0.586(7) 1 calc PR A 1
H27B H 0.7185 0.8539 0.2194 0.09 Uiso 0.586(7) 1 calc PR A 1
H27C H 0.8948 0.796 0.1704 0.09 Uiso 0.586(7) 1 calc PR A 1
C28 C 0.9506(5) 0.5485(4) 0.1856(4) 0.0424(13) Uiso 0.586(7) 1 d PD A 1
H28A H 0.9377 0.4704 0.1652 0.064 Uiso 0.586(7) 1 calc PR A 1
H28B H 0.9823 0.5392 0.2537 0.064 Uiso 0.586(7) 1 calc PR A 1
H28C H 1.028 0.5648 0.1335 0.064 Uiso 0.586(7) 1 calc PR A 1
C26A C 0.7045(9) 0.7530(8) 0.1181(6) 0.062(3) Uiso 0.414(7) 1 d PD A 2
H26D H 0.6258 0.8256 0.1583 0.092 Uiso 0.414(7) 1 calc PR A 2
H26E H 0.6574 0.7075 0.0804 0.092 Uiso 0.414(7) 1 calc PR A 2
H26F H 0.7723 0.783 0.0681 0.092 Uiso 0.414(7) 1 calc PR A 2
C27A C 0.8561(7) 0.7524(6) 0.2500(5) 0.0273(14) Uiso 0.414(7) 1 d PD A 2
H27D H 0.7704 0.8258 0.2832 0.041 Uiso 0.414(7) 1 calc PR A 2
H27E H 0.9239 0.7814 0.1992 0.041 Uiso 0.414(7) 1 calc PR A 2
H27F H 0.9111 0.7054 0.3033 0.041 Uiso 0.414(7) 1 calc PR A 2
C28A C 0.9143(11) 0.5549(8) 0.1375(9) 0.076(3) Uiso 0.414(7) 1 d PD A 2
H28D H 0.9841 0.5836 0.0882 0.115 Uiso 0.414(7) 1 calc PR A 2
H28E H 0.8701 0.5073 0.0995 0.115 Uiso 0.414(7) 1 calc PR A 2
H28F H 0.9695 0.5 0.1874 0.115 Uiso 0.414(7) 1 calc PR A 2

loop_
_atom_site_aniso_label
_atom_site_aniso_U_11
_atom_site_aniso_U_22
_atom_site_aniso_U_33
_atom_site_aniso_U_23
_atom_site_aniso_U_13
_atom_site_aniso_U_12
Fe 0.02600(18) 0.01869(17) 0.01800(17) 0.00123(11) -0.00709(12) -0.00942(12)
O1 0.0658(13) 0.0517(12) 0.0343(10) -0.0086(8) 0.0104(9) -0.0452(11)
O2 0.0785(14) 0.0380(10) 0.0191(8) -0.0007(7) 0.0020(8) -0.0300(10)
N1 0.0265(9) 0.0186(9) 0.0180(9) -0.0045(7) 0.0010(7) -0.0114(7)
N2 0.0285(9) 0.0182(9) 0.0135(9) 0.0000(7) -0.0004(7) -0.0098(7)
C1 0.0229(10) 0.0195(10) 0.0144(9) -0.0008(7) -0.0044(8) -0.0075(8)
C2 0.0270(11) 0.0235(11) 0.0166(10) -0.0015(8) -0.0023(8) -0.0105(9)
C3 0.0334(12) 0.0235(11) 0.0209(10) 0.0057(8) -0.0082(9) -0.0157(9)
C4 0.0316(11) 0.0189(10) 0.0233(11) 0.0029(8) -0.0118(9) -0.0069(9)
C5 0.0228(10) 0.0201(10) 0.0204(10) 0.0011(8) -0.0057(8) -0.0060(8)
C6 0.0490(15) 0.0416(14) 0.0320(13) 0.0182(11) -0.0243(11) -0.0256(12)
C7 0.0503(15) 0.0598(17) 0.0177(11) 0.0016(11) -0.0105(10) -0.0309(13)
C8 0.0556(16) 0.0414(14) 0.0264(12) -0.0040(10) -0.0149(11) -0.0261(12)
C9 0.0416(14) 0.0447(15) 0.0341(13) 0.0097(11) -0.0201(11) -0.0272(12)
C10 0.0330(13) 0.0396(14) 0.0410(14) 0.0117(11) -0.0208(11) -0.0136(11)
C11 0.0193(10) 0.0197(10) 0.0158(9) -0.0014(7) -0.0043(7) -0.0066(8)
C12 0.0255(11) 0.0224(10) 0.0145(9) -0.0043(8) 0.0006(8) -0.0098(8)
C13 0.0341(12) 0.0262(11) 0.0184(10) 0.0005(8) -0.0030(9) -0.0116(9)
C14 0.0456(14) 0.0366(13) 0.0165(11) -0.0020(9) -0.0013(10) -0.0168(11)
C15 0.0428(15) 0.0538(16) 0.0233(12) -0.0115(11) 0.0118(10) -0.0222(13)
C16 0.0269(12) 0.0481(15) 0.0328(13) -0.0132(11) 0.0029(10) -0.0047(11)
C17 0.0235(11) 0.0393(13) 0.0218(11) -0.0060(9) -0.0010(9) -0.0098(10)
C18 0.0226(10) 0.0165(10) 0.0177(10) -0.0013(7) -0.0006(8) -0.0074(8)
C19 0.0375(13) 0.0230(11) 0.0219(11) -0.0019(8) -0.0087(9) -0.0083(9)
C20 0.0421(14) 0.0245(12) 0.0285(12) 0.0054(9) -0.0121(10) -0.0095(10)
C21 0.0319(12) 0.0209(11) 0.0372(13) -0.0009(9) -0.0048(10) -0.0058(9)
C22 0.0412(13) 0.0212(11) 0.0272(12) -0.0072(9) -0.0030(10) -0.0086(10)
C23 0.0320(11) 0.0216(11) 0.0190(10) -0.0035(8) -0.0005(8) -0.0087(9)
C24 0.0366(12) 0.0198(10) 0.0213(11) 0.0010(8) 0.0015(9) -0.0116(9)
C25 0.0314(12) 0.0325(12) 0.0241(11) 0.0051(9) -0.0013(9) -0.0167(10)

loop_
_atom_type_symbol
_atom_type_description
_atom_type_scat_dispersion_real
_atom_type_scat_dispersion_imag
_atom_type_scat_source
C C 0.0033 0.0016 'International Tables Vol C Tables 4.2.6.8 and 6.1.1.4'
H H 0 0 'International Tables Vol C Tables 4.2.6.8 and 6.1.1.4'
Fe Fe 0.3463 0.8444 'International Tables Vol C Tables 4.2.6.8 and 6.1.1.4'
N N 0.0061 0.0033 'International Tables Vol C Tables 4.2.6.8 and 6.1.1.4'
O O 0.0106 0.006 'International Tables Vol C Tables 4.2.6.8 and 6.1.1.4'

loop_
_geom_angle_atom_site_label_1
_geom_angle_atom_site_label_2
_geom_angle_atom_site_label_3
_geom_angle
C8 Fe C9 40.44(11)
C8 Fe C2 156.73(10)
C9 Fe C2 121.32(10)
C8 Fe C1 160.09(10)
C9 Fe C1 158.86(10)
C2 Fe C1 41.12(8)
C8 Fe C5 122.71(10)
C9 Fe C5 157.19(10)
C2 Fe C5 68.74(8)
C1 Fe C5 41.18(8)
C8 Fe C7 40.62(10)
C9 Fe C7 68.03(10)
C2 Fe C7 160.91(10)
C1 Fe C7 124.92(9)
C5 Fe C7 109.44(10)
C8 Fe C10 68.18(11)
C9 Fe C10 40.52(10)
C2 Fe C10 107.30(10)
C1 Fe C10 124.05(9)
C5 Fe C10 161.52(9)
C7 Fe C10 68.05(11)
C8 Fe C6 68.21(11)
C9 Fe C6 68.10(10)
C2 Fe C6 124.15(10)
C1 Fe C6 109.73(9)
C5 Fe C6 125.70(9)
C7 Fe C6 40.40(11)
C10 Fe C6 40.53(10)
C8 Fe C3 120.89(10)
C9 Fe C3 105.31(9)
C2 Fe C3 40.42(8)
C1 Fe C3 68.63(8)
C5 Fe C3 68.15(8)
C7 Fe C3 158.07(10)
C10 Fe C3 121.32(10)
C6 Fe C3 158.50(10)
C8 Fe C4 106.41(10)
C9 Fe C4 120.58(9)
C2 Fe C4 68.12(8)
C1 Fe C4 68.68(8)
C5 Fe C4 40.48(8)
C7 Fe C4 123.69(10)
C10 Fe C4 156.46(10)
C6 Fe C4 160.80(10)
C3 Fe C4 40.25(9)
C11 N1 C12 127.74(18)
C11 N1 H1X 117.7(16)
C12 N1 H1X 114.5(16)
C11 N2 C18 125.06(18)
C11 N2 H2X 118.1(18)
C18 N2 H2X 116.0(18)
C2 C1 C5 106.86(18)
C2 C1 C11 122.57(17)
C5 C1 C11 130.49(18)
C2 C1 Fe 69.41(11)
C5 C1 Fe 69.43(11)
C11 C1 Fe 128.39(14)
C3 C2 C1 108.24(18)
C3 C2 Fe 70.17(12)
C1 C2 Fe 69.47(11)
C3 C2 H2 125.9
C1 C2 H2 125.9
Fe C2 H2 126.1
C4 C3 C2 108.46(19)
C4 C3 Fe 69.93(12)
C2 C3 Fe 69.41(12)
C4 C3 H3 125.8
C2 C3 H3 125.8
Fe C3 H3 126.5
C3 C4 C5 108.34(18)
C3 C4 Fe 69.82(12)
C5 C4 Fe 69.37(12)
C3 C4 H4 125.8
C5 C4 H4 125.8
Fe C4 H4 126.6
C4 C5 C1 108.10(18)
C4 C5 Fe 70.15(12)
C1 C5 Fe 69.39(11)
C4 C5 H5 126
C1 C5 H5 126
Fe C5 H5 126.1
C7 C6 C10 108.0(2)
C7 C6 Fe 69.72(13)
C10 C6 Fe 69.73(13)
C7 C6 H6 126
C10 C6 H6 126
Fe C6 H6 126.1
C6 C7 C8 108.1(2)
C6 C7 Fe 69.89(13)
C8 C7 Fe 69.49(13)
C6 C7 H7 126
C8 C7 H7 126
Fe C7 H7 126.2
C9 C8 C7 107.8(2)
C9 C8 Fe 69.83(13)
C7 C8 Fe 69.89(13)
C9 C8 H8 126.1
C7 C8 H8 126.1
Fe C8 H8 125.8
C8 C9 C10 108.3(2)
C8 C9 Fe 69.73(13)
C10 C9 Fe 69.97(13)
C8 C9 H9 125.8
C10 C9 H9 125.8
Fe C9 H9 126
C9 C10 C6 107.8(2)
C9 C10 Fe 69.51(13)
C6 C10 Fe 69.75(13)
C9 C10 H10 126.1
C6 C10 H10 126.1
Fe C10 H10 126.2
N1 C11 N2 120.36(19)
N1 C11 C1 124.65(17)
N2 C11 C1 114.99(17)
N1 C12 C17 110.38(17)
N1 C12 C13 109.69(17)
C17 C12 C13 110.42(17)
N1 C12 H12 108.8
C17 C12 H12 108.8
C13 C12 H12 108.8
C12 C13 C14 110.03(18)
C12 C13 H13A 109.7
C14 C13 H13A 109.7
C12 C13 H13B 109.7
C14 C13 H13B 109.7
H13A C13 H13B 108.2
C15 C14 C13 111.27(19)
C15 C14 H14A 109.4
C13 C14 H14A 109.4
C15 C14 H14B 109.4
C13 C14 H14B 109.4
H14A C14 H14B 108
C16 C15 C14 111.40(19)
C16 C15 H15A 109.3
C14 C15 H15A 109.3
C16 C15 H15B 109.3
C14 C15 H15B 109.3
H15A C15 H15B 108
C15 C16 C17 111.0(2)
C15 C16 H16A 109.4
C17 C16 H16A 109.4
C15 C16 H16B 109.4
C17 C16 H16B 109.4
H16A C16 H16B 108
C12 C17 C16 111.09(18)
C12 C17 H17A 109.4
C16 C17 H17A 109.4
C12 C17 H17B 109.4
C16 C17 H17B 109.4
H17A C17 H17B 108
N2 C18 C23 108.07(16)
N2 C18 C19 110.71(16)
C23 C18 C19 110.04(17)
N2 C18 H18 109.3
C23 C18 H18 109.3
C19 C18 H18 109.3
C18 C19 C20 110.25(18)
C18 C19 H19A 109.6
C20 C19 H19A 109.6
C18 C19 H19B 109.6
C20 C19 H19B 109.6
H19A C19 H19B 108.1
C21 C20 C19 110.59(19)
C21 C20 H20A 109.5
C19 C20 H20A 109.5
C21 C20 H20B 109.5
C19 C20 H20B 109.5
H20A C20 H20B 108.1
C22 C21 C20 110.36(19)
C22 C21 H21A 109.6
C20 C21 H21A 109.6
C22 C21 H21B 109.6
C20 C21 H21B 109.6
H21A C21 H21B 108.1
C21 C22 C23 111.28(19)
C21 C22 H22A 109.4
C23 C22 H22A 109.4
C21 C22 H22B 109.4
C23 C22 H22B 109.4
H22A C22 H22B 108
C18 C23 C22 110.19(18)
C18 C23 H23A 109.6
C22 C23 H23A 109.6
C18 C23 H23B 109.6
C22 C23 H23B 109.6
H23A C23 H23B 108.1
O2 C24 O1 125.2(2)
O2 C24 C25 118.2(2)
O1 C24 C25 116.60(19)
C27 C25 C26 109.6(4)
C28A C25 C26A 111.9(5)
C28A C25 C24 112.7(4)
C27 C25 C24 114.3(3)
C26 C25 C24 111.5(3)
C26A C25 C24 106.4(4)
C27 C25 C28 110.6(3)
C26 C25 C28 104.8(3)
C24 C25 C28 105.5(2)
C28A C25 C27A 113.6(5)
C26A C25 C27A 102.7(4)
C24 C25 C27A 108.9(3)
C25 C26 H26A 109.5
C25 C26 H26B 109.5
H26A C26 H26B 109.5
C25 C26 H26C 109.5
H26A C26 H26C 109.5
H26B C26 H26C 109.5
C25 C27 H27A 109.5
C25 C27 H27B 109.5
H27A C27 H27B 109.5
C25 C27 H27C 109.5
H27A C27 H27C 109.5
H27B C27 H27C 109.5
C25 C28 H28A 109.5
C25 C28 H28B 109.5
H28A C28 H28B 109.5
C25 C28 H28C 109.5
H28A C28 H28C 109.5
H28B C28 H28C 109.5
C25 C26A H26D 109.5
C25 C26A H26E 109.5
H26D C26A H26E 109.5
C25 C26A H26F 109.5
H26D C26A H26F 109.5
H26E C26A H26F 109.5
C25 C27A H27D 109.5
C25 C27A H27E 109.5
H27D C27A H27E 109.5
C25 C27A H27F 109.5
H27D C27A H27F 109.5
H27E C27A H27F 109.5
C25 C28A H28D 109.5
C25 C28A H28E 109.5
H28D C28A H28E 109.5
C25 C28A H28F 109.5
H28D C28A H28F 109.5
H28E C28A H28F 109.5

loop_
_geom_bond_atom_site_label_1
_geom_bond_atom_site_label_2
_geom_bond_distance
Fe C8 2.043(2)
Fe C9 2.044(2)
Fe C2 2.045(2)
Fe C1 2.046(2)
Fe C5 2.046(2)
Fe C7 2.048(2)
Fe C10 2.050(2)
Fe C6 2.051(2)
Fe C3 2.055(2)
Fe C4 2.056(2)
O1 C24 1.249(3)
O2 C24 1.244(3)
N1 C11 1.316(3)
N1 C12 1.469(2)
N1 H1X 0.81(3)
N2 C11 1.327(3)
N2 C18 1.474(3)
N2 H2X 0.78(3)
C1 C2 1.437(3)
C1 C5 1.439(3)
C1 C11 1.477(3)
C2 C3 1.416(3)
C2 H2 0.95
C3 C4 1.415(3)
C3 H3 0.95
C4 C5 1.419(3)
C4 H4 0.95
C5 H5 0.95
C6 C7 1.415(4)
C6 C10 1.420(4)
C6 H6 0.95
C7 C8 1.420(4)
C7 H7 0.95
C8 C9 1.413(4)
C8 H8 0.95
C9 C10 1.418(4)
C9 H9 0.95
C10 H10 0.95
C12 C17 1.528(3)
C12 C13 1.529(3)
C12 H12 1
C13 C14 1.534(3)
C13 H13A 0.99
C13 H13B 0.99
C14 C15 1.521(4)
C14 H14A 0.99
C14 H14B 0.99
C15 C16 1.518(4)
C15 H15A 0.99
C15 H15B 0.99
C16 C17 1.531(3)
C16 H16A 0.99
C16 H16B 0.99
C17 H17A 0.99
C17 H17B 0.99
C18 C23 1.525(3)
C18 C19 1.526(3)
C18 H18 1
C19 C20 1.532(3)
C19 H19A 0.99
C19 H19B 0.99
C20 C21 1.527(3)
C20 H20A 0.99
C20 H20B 0.99
C21 C22 1.516(3)
C21 H21A 0.99
C21 H21B 0.99
C22 C23 1.529(3)
C22 H22A 0.99
C22 H22B 0.99
C23 H23A 0.99
C23 H23B 0.99
C24 C25 1.546(3)
C25 C28A 1.440(8)
C25 C27 1.482(6)
C25 C26 1.517(5)
C25 C26A 1.543(7)
C25 C28 1.579(5)
C25 C27A 1.583(5)
C26 H26A 0.98
C26 H26B 0.98
C26 H26C 0.98
C27 H27A 0.98
C27 H27B 0.98
C27 H27C 0.98
C28 H28A 0.98
C28 H28B 0.98
C28 H28C 0.98
C26A H26D 0.98
C26A H26E 0.98
C26A H26F 0.98
C27A H27D 0.98
C27A H27E 0.98
C27A H27F 0.98
C28A H28D 0.98
C28A H28E 0.98
C28A H28F 0.98
